data_2227467
loop_
_publ_author_name
'Karpoormath, Rajshekhar'
'Govender, Patrick'
'Kruger, Hendrik G.'
'Govender, Thavendran'
'Maguire, Glenn E. M.'

_publ_section_title
;
 <i>N</i>,<i>N</i>'-[(8-<i>endo</i>,11-<i>endo</i>-Dihydroxypentacyclo[5.4.0.0^2,6^.0^3,10^.0^5,9^]undecane-8,11-diyl)bis(methylenecarbonyl)]di-<small>L</small>-phenylalanine
;
_journal_coeditor_code GW2085
_journal_issue 10
_journal_name_full 'Acta Crystallographica Section E'
_journal_page_first o2537
_journal_page_last o2538
_journal_paper_doi 10.1107/S1600536810035956
_journal_volume 66
_journal_year 2010
_chemical_formula_iupac 'C33 H36 N2 O8'
_chemical_formula_moiety 'C33 H36 N2 O8'
_chemical_formula_sum 'C33 H36 N2 O8'
_chemical_formula_weight 588.64
_chemical_melting_point 414
_chemical_name_systematic
;
<i>N</i>,<i>N</i>'-[(8-<i>endo</i>,11-<i>endo</i>-
Dihydroxypentacyclo[5.4.0.0^2,6^.0^3,10^.0^5,9^]undecane-8,11-
diyl)bis(methylenecarbonyl)]di-L-phenylalanine
;
_space_group_IT_number 19
_symmetry_cell_setting orthorhombic
_symmetry_space_group_name_Hall 'P 2ac 2ab'
_symmetry_space_group_name_H-M 'P 21 21 21'
_atom_sites_solution_hydrogens geom
_atom_sites_solution_primary direct
_atom_sites_solution_secondary difmap
_audit_creation_method SHELXL-97
_cell_angle_alpha 90.00
_cell_angle_beta 90.00
_cell_angle_gamma 90.00
_cell_formula_units_Z 4
_cell_length_a 10.6230(5)
_cell_length_b 14.7773(6)
_cell_length_c 18.2819(8)
_cell_measurement_reflns_used 4968
_cell_measurement_temperature 100(2)
_cell_measurement_theta_max 67.32
_cell_measurement_theta_min 3.85
_cell_volume 2869.9(2)
_computing_cell_refinement 'SAINT (Bruker, 2006)'
_computing_data_collection 'APEX2 (Bruker, 2006)'
_computing_data_reduction 'SAINT (Bruker, 2006)'
_computing_molecular_graphics 'X-SEED (Barbour, 2001)'
_computing_publication_material 'SHELXL97 (Sheldrick, 2008)'
_computing_structure_refinement 'SHELXL97 (Sheldrick, 2008)'
_computing_structure_solution 'SHELXS97 (Sheldrick, 2008)'
_diffrn_ambient_temperature 100(2)
_diffrn_measured_fraction_theta_full 0.980
_diffrn_measured_fraction_theta_max 0.981
_diffrn_measurement_device_type 'Bruker Kappa DUO APEXII'
_diffrn_measurement_method '1.2\% \f scans and \w scans'
_diffrn_radiation_monochromator graphite
_diffrn_radiation_source 'fine-focus sealed tube'
_diffrn_radiation_type CuK\a
_diffrn_radiation_wavelength 1.54199
_diffrn_reflns_av_R_equivalents 0.0183
_diffrn_reflns_av_sigmaI/netI 0.0179
_diffrn_reflns_limit_h_max 12
_diffrn_reflns_limit_h_min -12
_diffrn_reflns_limit_k_max 17
_diffrn_reflns_limit_k_min -17
_diffrn_reflns_limit_l_max 21
_diffrn_reflns_limit_l_min -21
_diffrn_reflns_number 17910
_diffrn_reflns_theta_full 67.32
_diffrn_reflns_theta_max 67.32
_diffrn_reflns_theta_min 3.85
_exptl_absorpt_coefficient_mu 0.804
_exptl_absorpt_correction_T_max 0.87529
_exptl_absorpt_correction_T_min 0.6780
_exptl_absorpt_correction_type multi-scan
_exptl_absorpt_process_details '(SADABS; Sheldrick, 1997)'
_exptl_crystal_colour colourless
_exptl_crystal_density_diffrn 1.362
_exptl_crystal_density_method 'not measured'
_exptl_crystal_description needle
_exptl_crystal_F_000 1248
_exptl_crystal_size_max 0.33
_exptl_crystal_size_mid 0.28
_exptl_crystal_size_min 0.18
_refine_diff_density_max 0.627
_refine_diff_density_min -0.187
_refine_ls_abs_structure_details 'Flack (1983), 2058 Friedel pairs'
_refine_ls_abs_structure_Flack -0.02(14)
_refine_ls_extinction_method none
_refine_ls_goodness_of_fit_ref 1.062
_refine_ls_hydrogen_treatment mixed
_refine_ls_matrix_type full
_refine_ls_number_parameters 412
_refine_ls_number_reflns 4968
_refine_ls_number_restraints 6
_refine_ls_restrained_S_all 1.062
_refine_ls_R_factor_all 0.0327
_refine_ls_R_factor_gt 0.0323
_refine_ls_shift/su_max 0.000
_refine_ls_shift/su_mean 0.000
_refine_ls_structure_factor_coef Fsqd
_refine_ls_weighting_details 'calc w=1/[\s^2^(Fo^2^)+(0.0484P)^2^+0.8276P] where P=(Fo^2^+2Fc^2^)/3'
_refine_ls_weighting_scheme calc
_refine_ls_wR_factor_gt 0.0847
_refine_ls_wR_factor_ref 0.0850
_reflns_number_gt 4892
_reflns_number_total 4968
_reflns_threshold_expression I>2sigma(I)
_cod_data_source_file gw2085.cif
_cod_data_source_block I
_cod_database_code 2227467
_cod_database_fobs_code 2227467

loop_
_symmetry_equiv_pos_as_xyz
'x, y, z'
'-x+1/2, -y, z+1/2'
'x+1/2, -y+1/2, -z'
'-x, y+1/2, -z+1/2'

loop_
_atom_site_type_symbol
_atom_site_label
_atom_site_fract_x
_atom_site_fract_y
_atom_site_fract_z
_atom_site_U_iso_or_equiv
_atom_site_adp_type
_atom_site_calc_flag
_atom_site_refinement_flags
_atom_site_occupancy
_atom_site_disorder_assembly
_atom_site_disorder_group
O O1 0.26914(11) 0.87395(8) 0.16405(6) 0.0244(2) Uani d D 1 . .
H H1O 0.299(2) 0.8757(16) 0.1144(7) 0.044(6) Uiso d D 1 . .
O O2 0.40843(12) 0.84037(9) 0.04589(7) 0.0301(3) Uani d . 1 . .
O O3 0.60107(13) 0.69337(9) -0.04532(7) 0.0347(3) Uani d . 1 . .
O O4 0.64015(15) 0.80350(9) -0.12717(7) 0.0377(3) Uani d D 1 . .
H H4O 0.620(3) 0.7565(13) -0.1617(12) 0.057(7) Uiso d D 1 . .
O O5 0.15544(11) 0.99230(8) 0.23485(6) 0.0230(2) Uani d D 1 . .
H H5O 0.181(2) 0.9478(13) 0.2006(12) 0.053(7) Uiso d D 1 . .
O O6 0.21685(12) 1.25096(8) 0.32318(7) 0.0291(3) Uani d . 1 . .
O O7 -0.06852(12) 1.28739(9) 0.24885(7) 0.0317(3) Uani d . 1 . .
O O8 0.03196(12) 1.40531(8) 0.20026(7) 0.0314(3) Uani d D 1 . .
H H8O -0.035(2) 1.4387(18) 0.2239(15) 0.072(9) Uiso d D 1 . .
N N1 0.61453(14) 0.81718(10) 0.06881(7) 0.0241(3) Uani d D 1 . .
H H1N 0.6770(17) 0.7959(15) 0.1017(11) 0.042(6) Uiso d D 1 . .
N N2 0.13816(14) 1.17823(9) 0.22652(7) 0.0237(3) Uani d D 1 . .
H H2N 0.120(2) 1.1205(10) 0.2053(13) 0.046(6) Uiso d D 1 . .
C C1 0.60049(19) 1.03551(14) 0.28800(11) 0.0371(4) Uani d . 1 . .
H H1A 0.6632 1.0307 0.3279 0.045 Uiso calc R 1 . .
H H1B 0.6278 1.0809 0.2515 0.045 Uiso calc R 1 . .
C C2 0.56791(17) 0.94515(12) 0.25429(10) 0.0298(4) Uani d . 1 . .
H H2 0.6403 0.9140 0.2300 0.036 Uiso calc R 1 . .
C C3 0.45567(16) 0.96466(11) 0.20319(9) 0.0214(3) Uani d . 1 . .
H H3 0.4825 0.9846 0.1533 0.026 Uiso calc R 1 . .
C C4 0.38679(15) 0.87291(11) 0.20250(9) 0.0220(3) Uani d . 1 . .
C C5 0.37308(16) 0.85663(11) 0.28471(9) 0.0248(3) Uani d . 1 . .
H H5 0.3493 0.7934 0.2986 0.030 Uiso calc R 1 . .
C C6 0.50323(18) 0.88894(13) 0.31455(10) 0.0320(4) Uani d . 1 . .
H H6 0.5556 0.8445 0.3424 0.038 Uiso calc R 1 . .
C C7 0.46939(18) 1.05156(13) 0.31537(10) 0.0307(4) Uani d . 1 . .
H H7 0.4585 1.1100 0.3422 0.037 Uiso calc R 1 . .
C C8 0.38393(16) 1.04175(11) 0.24716(9) 0.0218(3) Uani d . 1 . .
H H8 0.3765 1.0993 0.2187 0.026 Uiso calc R 1 . .
C C9 0.25780(16) 1.01308(10) 0.28335(9) 0.0216(3) Uani d . 1 . .
C C10 0.30414(16) 0.93324(11) 0.32961(9) 0.0232(3) Uani d . 1 . .
H H10 0.2433 0.9112 0.3674 0.028 Uiso calc R 1 . .
C C11 0.43220(18) 0.96760(13) 0.36003(10) 0.0314(4) Uani d . 1 . .
H H11 0.4439 0.9695 0.4143 0.038 Uiso calc R 1 . .
C C12 0.46489(16) 0.79656(11) 0.16772(9) 0.0256(4) Uani d . 1 . .
H H12A 0.5445 0.7888 0.1952 0.031 Uiso calc R 1 . .
H H12B 0.4174 0.7390 0.1704 0.031 Uiso calc R 1 . .
C C13 0.49385(16) 0.81869(11) 0.08861(9) 0.0236(3) Uani d . 1 . .
C C14 0.65210(17) 0.84505(12) -0.00387(9) 0.0257(4) Uani d . 1 . .
H H14 0.5983 0.8978 -0.0179 0.031 Uiso calc R 1 . .
C C15 0.62849(17) 0.77022(12) -0.05975(10) 0.0276(4) Uani d . 1 . .
C C16 0.78958(17) 0.87780(12) -0.00307(10) 0.0289(4) Uani d . 1 . .
H H16A 0.8445 0.8295 0.0167 0.035 Uiso calc R 1 . .
H H16B 0.8172 0.8913 -0.0536 0.035 Uiso calc R 1 . .
C C17 0.80165(16) 0.96194(12) 0.04362(10) 0.0265(4) Uani d . 1 . .
C C18 0.85097(17) 0.95746(12) 0.11397(10) 0.0300(4) Uani d . 1 . .
H H18 0.8838 0.9018 0.1316 0.036 Uiso calc R 1 . .
C C19 0.85280(18) 1.03328(13) 0.15874(11) 0.0323(4) Uani d . 1 . .
H H19 0.8856 1.0290 0.2070 0.039 Uiso calc R 1 . .
C C20 0.80709(18) 1.11473(13) 0.13338(11) 0.0328(4) Uani d . 1 . .
H H20 0.8080 1.1665 0.1641 0.039 Uiso calc R 1 . .
C C21 0.76010(19) 1.12083(13) 0.06335(12) 0.0372(4) Uani d . 1 . .
H H21 0.7293 1.1770 0.0455 0.045 Uiso calc R 1 . .
C C22 0.7578(2) 1.04459(13) 0.01874(11) 0.0357(4) Uani d . 1 . .
H H22 0.7256 1.0493 -0.0296 0.043 Uiso calc R 1 . .
C C23 0.20364(16) 1.08852(11) 0.33230(9) 0.0243(3) Uani d . 1 . .
H H23A 0.1209 1.0686 0.3513 0.029 Uiso calc R 1 . .
H H23B 0.2603 1.0970 0.3747 0.029 Uiso calc R 1 . .
C C24 0.18689(15) 1.17912(11) 0.29397(9) 0.0219(3) Uani d . 1 . .
C C25 0.12644(16) 1.26173(11) 0.18574(9) 0.0235(3) Uani d . 1 . .
H H25 0.2069 1.2964 0.1899 0.028 Uiso calc R 1 . .
C C26 0.01960(16) 1.31895(11) 0.21642(9) 0.0235(3) Uani d . 1 . .
C C27 0.09994(16) 1.24235(12) 0.10448(9) 0.0262(4) Uani d . 1 . .
H H27A 0.0140 1.2172 0.0995 0.031 Uiso calc R 1 . .
H H27B 0.1032 1.2999 0.0768 0.031 Uiso calc R 1 . .
C C28 0.19323(18) 1.17667(12) 0.07203(9) 0.0275(4) Uani d . 1 . .
C C29 0.31774(19) 1.20072(14) 0.06228(10) 0.0341(4) Uani d . 1 . .
H H29 0.3443 1.2605 0.0737 0.041 Uiso calc R 1 . .
C C30 0.4044(2) 1.13836(18) 0.03599(11) 0.0459(5) Uani d . 1 . .
H H30 0.4901 1.1552 0.0303 0.055 Uiso calc R 1 . .
C C31 0.3659(2) 1.05186(16) 0.01803(11) 0.0469(6) Uani d . 1 . .
H H31 0.4250 1.0094 -0.0006 0.056 Uiso calc R 1 . .
C C32 0.2418(2) 1.02721(14) 0.02720(10) 0.0416(5) Uani d . 1 . .
H H32 0.2151 0.9677 0.0152 0.050 Uiso calc R 1 . .
C C33 0.1566(2) 1.08942(13) 0.05394(9) 0.0328(4) Uani d . 1 . .
H H33 0.0711 1.0721 0.0601 0.039 Uiso calc R 1 . .

loop_
_atom_site_aniso_label
_atom_site_aniso_U_11
_atom_site_aniso_U_22
_atom_site_aniso_U_33
_atom_site_aniso_U_12
_atom_site_aniso_U_13
_atom_site_aniso_U_23
O1 0.0231(6) 0.0249(6) 0.0253(6) -0.0010(5) 0.0020(5) -0.0041(5)
O2 0.0264(6) 0.0355(7) 0.0285(6) 0.0043(5) -0.0009(5) -0.0052(5)
O3 0.0393(7) 0.0267(7) 0.0380(7) -0.0044(6) 0.0108(6) -0.0073(5)
O4 0.0549(8) 0.0342(7) 0.0240(6) -0.0080(6) 0.0032(6) -0.0060(5)
O5 0.0231(6) 0.0207(6) 0.0254(6) 0.0004(4) -0.0005(4) -0.0017(5)
O6 0.0350(7) 0.0229(6) 0.0292(6) 0.0004(5) -0.0051(5) -0.0043(5)
O7 0.0315(7) 0.0298(6) 0.0338(6) 0.0024(5) 0.0089(6) 0.0043(5)
O8 0.0316(7) 0.0207(6) 0.0420(7) 0.0030(5) 0.0059(5) 0.0029(5)
N1 0.0251(7) 0.0242(7) 0.0230(7) -0.0002(6) 0.0005(5) -0.0011(6)
N2 0.0285(7) 0.0196(7) 0.0230(7) 0.0009(6) -0.0019(5) -0.0012(6)
C1 0.0339(10) 0.0427(10) 0.0348(10) -0.0041(9) -0.0032(8) -0.0030(9)
C2 0.0249(9) 0.0286(9) 0.0358(9) 0.0007(7) -0.0038(7) 0.0017(7)
C3 0.0225(8) 0.0206(7) 0.0210(8) -0.0006(6) 0.0013(6) 0.0008(6)
C4 0.0231(8) 0.0194(7) 0.0235(8) -0.0003(6) 0.0022(6) 0.0002(6)
C5 0.0275(8) 0.0199(7) 0.0268(8) 0.0020(6) 0.0048(7) 0.0036(7)
C6 0.0302(9) 0.0404(10) 0.0253(8) 0.0043(8) -0.0007(7) 0.0044(8)
C7 0.0309(9) 0.0382(10) 0.0230(8) -0.0071(8) -0.0012(7) -0.0032(8)
C8 0.0264(8) 0.0178(7) 0.0212(7) -0.0012(6) 0.0015(7) 0.0006(6)
C9 0.0252(8) 0.0189(8) 0.0208(7) 0.0014(6) 0.0015(6) 0.0006(6)
C10 0.0273(8) 0.0210(8) 0.0211(7) 0.0014(7) 0.0054(6) 0.0030(6)
C11 0.0335(10) 0.0322(9) 0.0286(9) 0.0016(8) -0.0060(7) 0.0049(7)
C12 0.0273(9) 0.0207(8) 0.0288(9) 0.0000(7) 0.0031(7) -0.0011(7)
C13 0.0260(8) 0.0183(7) 0.0266(8) -0.0006(7) 0.0011(7) -0.0045(6)
C14 0.0277(9) 0.0260(8) 0.0236(8) -0.0016(7) 0.0016(7) -0.0015(7)
C15 0.0262(9) 0.0264(9) 0.0303(9) -0.0012(7) 0.0051(7) -0.0040(7)
C16 0.0276(9) 0.0297(9) 0.0294(9) -0.0013(7) 0.0024(7) -0.0010(7)
C17 0.0239(8) 0.0258(8) 0.0297(8) -0.0047(7) 0.0052(7) 0.0008(7)
C18 0.0270(9) 0.0276(9) 0.0354(9) -0.0016(7) 0.0005(7) 0.0052(8)
C19 0.0298(9) 0.0365(10) 0.0306(9) -0.0045(8) -0.0027(8) -0.0002(8)
C20 0.0282(9) 0.0268(9) 0.0436(10) -0.0066(7) 0.0046(8) -0.0066(8)
C21 0.0360(10) 0.0244(9) 0.0512(12) -0.0021(8) -0.0058(9) 0.0059(8)
C22 0.0405(11) 0.0323(10) 0.0343(9) -0.0064(8) -0.0089(8) 0.0053(8)
C23 0.0278(8) 0.0246(8) 0.0204(7) 0.0030(7) 0.0012(7) 0.0004(7)
C24 0.0197(7) 0.0233(8) 0.0228(7) 0.0033(6) 0.0025(6) -0.0026(7)
C25 0.0245(8) 0.0210(8) 0.0249(8) 0.0003(6) -0.0002(7) 0.0010(7)
C26 0.0265(8) 0.0237(8) 0.0202(7) 0.0001(7) -0.0021(6) 0.0010(6)
C27 0.0274(8) 0.0288(8) 0.0225(8) 0.0015(7) -0.0007(7) 0.0032(7)
C28 0.0344(9) 0.0306(9) 0.0177(7) 0.0047(8) 0.0015(6) 0.0044(7)
C29 0.0338(10) 0.0417(11) 0.0268(9) -0.0012(8) 0.0027(7) 0.0031(8)
C30 0.0336(10) 0.0732(16) 0.0308(10) 0.0105(11) 0.0078(8) 0.0135(10)
C31 0.0612(15) 0.0535(13) 0.0259(9) 0.0258(11) 0.0061(9) 0.0050(9)
C32 0.0649(14) 0.0374(11) 0.0225(8) 0.0111(10) -0.0015(9) -0.0019(8)
C33 0.0441(11) 0.0332(10) 0.0210(8) 0.0015(8) -0.0001(7) 0.0007(7)

loop_
_atom_type_symbol
_atom_type_description
_atom_type_scat_dispersion_real
_atom_type_scat_dispersion_imag
_atom_type_scat_source
C C 0.0181 0.0091 'International Tables Vol C Tables 4.2.6.8 and 6.1.1.4'
H H 0.0000 0.0000 'International Tables Vol C Tables 4.2.6.8 and 6.1.1.4'
N N 0.0311 0.0180 'International Tables Vol C Tables 4.2.6.8 and 6.1.1.4'
O O 0.0492 0.0322 'International Tables Vol C Tables 4.2.6.8 and 6.1.1.4'

loop_
_geom_angle_atom_site_label_1
_geom_angle_atom_site_label_2
_geom_angle_atom_site_label_3
_geom_angle_site_symmetry_1
_geom_angle_site_symmetry_3
_geom_angle
_geom_angle_publ_flag
C4 O1 H1O . . 100.1(15) ?
C15 O4 H4O . . 108.7(16) ?
C9 O5 H5O . . 109.6(17) ?
C26 O8 H8O . . 108.7(18) ?
C13 N1 C14 . . 120.67(14) ?
C13 N1 H1N . . 120.4(15) ?
C14 N1 H1N . . 118.9(15) ?
C24 N2 C25 . . 120.00(14) ?
C24 N2 H2N . . 117.4(15) ?
C25 N2 H2N . . 122.3(15) ?
C7 C1 C2 . . 93.63(15) ?
C7 C1 H1A . . 113.0 ?
C2 C1 H1A . . 113.0 ?
C7 C1 H1B . . 113.0 ?
C2 C1 H1B . . 113.0 ?
H1A C1 H1B . . 110.4 ?
C1 C2 C6 . . 106.67(16) ?
C1 C2 C3 . . 105.01(15) ?
C6 C2 C3 . . 100.90(14) ?
C1 C2 H2 . . 114.3 ?
C6 C2 H2 . . 114.3 ?
C3 C2 H2 . . 114.3 ?
C4 C3 C2 . . 101.98(13) ?
C4 C3 C8 . . 114.03(13) ?
C2 C3 C8 . . 101.45(13) ?
C4 C3 H3 . . 112.8 ?
C2 C3 H3 . . 112.8 ?
C8 C3 H3 . . 112.8 ?
O1 C4 C5 . . 113.61(13) ?
O1 C4 C12 . . 105.98(13) ?
C5 C4 C12 . . 110.02(13) ?
O1 C4 C3 . . 114.11(13) ?
C5 C4 C3 . . 100.11(13) ?
C12 C4 C3 . . 113.13(13) ?
C4 C5 C6 . . 102.18(13) ?
C4 C5 C10 . . 116.27(13) ?
C6 C5 C10 . . 90.56(13) ?
C4 C5 H5 . . 114.9 ?
C6 C5 H5 . . 114.9 ?
C10 C5 H5 . . 114.9 ?
C2 C6 C5 . . 108.05(14) ?
C2 C6 C11 . . 100.85(15) ?
C5 C6 C11 . . 89.21(13) ?
C2 C6 H6 . . 118.0 ?
C5 C6 H6 . . 118.0 ?
C11 C6 H6 . . 118.0 ?
C1 C7 C11 . . 106.77(16) ?
C1 C7 C8 . . 105.12(15) ?
C11 C7 C8 . . 101.62(14) ?
C1 C7 H7 . . 114.1 ?
C11 C7 H7 . . 114.1 ?
C8 C7 H7 . . 114.1 ?
C7 C8 C9 . . 100.84(13) ?
C7 C8 C3 . . 101.14(13) ?
C9 C8 C3 . . 115.70(13) ?
C7 C8 H8 . . 112.6 ?
C9 C8 H8 . . 112.6 ?
C3 C8 H8 . . 112.6 ?
O5 C9 C10 . . 114.79(13) ?
O5 C9 C23 . . 103.32(13) ?
C10 C9 C23 . . 110.87(13) ?
O5 C9 C8 . . 116.65(13) ?
C10 C9 C8 . . 99.67(13) ?
C23 C9 C8 . . 111.85(13) ?
C9 C10 C11 . . 103.12(13) ?
C9 C10 C5 . . 114.46(13) ?
C11 C10 C5 . . 90.82(13) ?
C9 C10 H10 . . 115.1 ?
C11 C10 H10 . . 115.1 ?
C5 C10 H10 . . 115.1 ?
C7 C11 C10 . . 107.37(14) ?
C7 C11 C6 . . 100.80(14) ?
C10 C11 C6 . . 89.41(13) ?
C7 C11 H11 . . 118.2 ?
C10 C11 H11 . . 118.2 ?
C6 C11 H11 . . 118.2 ?
C13 C12 C4 . . 110.24(13) ?
C13 C12 H12A . . 109.6 ?
C4 C12 H12A . . 109.6 ?
C13 C12 H12B . . 109.6 ?
C4 C12 H12B . . 109.6 ?
H12A C12 H12B . . 108.1 ?
O2 C13 N1 . . 122.52(16) ?
O2 C13 C12 . . 120.59(15) ?
N1 C13 C12 . . 116.83(15) ?
N1 C14 C15 . . 111.29(14) ?
N1 C14 C16 . . 110.04(14) ?
C15 C14 C16 . . 112.97(14) ?
N1 C14 H14 . . 107.4 ?
C15 C14 H14 . . 107.4 ?
C16 C14 H14 . . 107.4 ?
O3 C15 O4 . . 125.04(17) ?
O3 C15 C14 . . 125.29(16) ?
O4 C15 C14 . . 109.65(14) ?
C17 C16 C14 . . 110.13(14) ?
C17 C16 H16A . . 109.6 ?
C14 C16 H16A . . 109.6 ?
C17 C16 H16B . . 109.6 ?
C14 C16 H16B . . 109.6 ?
H16A C16 H16B . . 108.1 ?
C22 C17 C18 . . 118.22(17) ?
C22 C17 C16 . . 120.73(16) ?
C18 C17 C16 . . 120.96(16) ?
C19 C18 C17 . . 120.83(17) ?
C19 C18 H18 . . 119.6 ?
C17 C18 H18 . . 119.6 ?
C20 C19 C18 . . 120.12(17) ?
C20 C19 H19 . . 119.9 ?
C18 C19 H19 . . 119.9 ?
C21 C20 C19 . . 119.85(18) ?
C21 C20 H20 . . 120.1 ?
C19 C20 H20 . . 120.1 ?
C20 C21 C22 . . 119.90(18) ?
C20 C21 H21 . . 120.1 ?
C22 C21 H21 . . 120.1 ?
C17 C22 C21 . . 121.07(17) ?
C17 C22 H22 . . 119.5 ?
C21 C22 H22 . . 119.5 ?
C24 C23 C9 . . 114.38(13) ?
C24 C23 H23A . . 108.7 ?
C9 C23 H23A . . 108.7 ?
C24 C23 H23B . . 108.7 ?
C9 C23 H23B . . 108.7 ?
H23A C23 H23B . . 107.6 ?
O6 C24 N2 . . 120.59(15) ?
O6 C24 C23 . . 121.95(14) ?
N2 C24 C23 . . 117.47(14) ?
N2 C25 C26 . . 110.36(13) ?
N2 C25 C27 . . 110.76(13) ?
C26 C25 C27 . . 108.83(13) ?
N2 C25 H25 . . 109.0 ?
C26 C25 H25 . . 109.0 ?
C27 C25 H25 . . 109.0 ?
O7 C26 O8 . . 124.36(16) ?
O7 C26 C25 . . 123.14(15) ?
O8 C26 C25 . . 112.42(14) ?
C28 C27 C25 . . 112.28(14) ?
C28 C27 H27A . . 109.1 ?
C25 C27 H27A . . 109.1 ?
C28 C27 H27B . . 109.1 ?
C25 C27 H27B . . 109.1 ?
H27A C27 H27B . . 107.9 ?
C29 C28 C33 . . 118.50(18) ?
C29 C28 C27 . . 120.95(17) ?
C33 C28 C27 . . 120.50(17) ?
C28 C29 C30 . . 120.6(2) ?
C28 C29 H29 . . 119.7 ?
C30 C29 H29 . . 119.7 ?
C31 C30 C29 . . 120.1(2) ?
C31 C30 H30 . . 120.0 ?
C29 C30 H30 . . 120.0 ?
C32 C31 C30 . . 119.9(2) ?
C32 C31 H31 . . 120.1 ?
C30 C31 H31 . . 120.1 ?
C31 C32 C33 . . 119.7(2) ?
C31 C32 H32 . . 120.2 ?
C33 C32 H32 . . 120.2 ?
C32 C33 C28 . . 121.3(2) ?
C32 C33 H33 . . 119.3 ?
C28 C33 H33 . . 119.3 ?

loop_
_geom_bond_atom_site_label_1
_geom_bond_atom_site_label_2
_geom_bond_site_symmetry_2
_geom_bond_distance
_geom_bond_publ_flag
O1 C4 . 1.434(2) ?
O1 H1O . 0.961(10) ?
O2 C13 . 1.239(2) ?
O3 C15 . 1.202(2) ?
O4 C15 . 1.333(2) ?
O4 H4O . 0.961(10) ?
O5 C9 . 1.436(2) ?
O5 H5O . 0.949(10) ?
O6 C24 . 1.230(2) ?
O7 C26 . 1.202(2) ?
O8 C26 . 1.316(2) ?
O8 H8O . 0.968(10) ?
N1 C13 . 1.332(2) ?
N1 C14 . 1.447(2) ?
N1 H1N . 0.950(10) ?
N2 C24 . 1.337(2) ?
N2 C25 . 1.447(2) ?
N2 H2N . 0.956(10) ?
C1 C7 . 1.499(3) ?
C1 C2 . 1.511(3) ?
C1 H1A . 0.9900 ?
C1 H1B . 0.9900 ?
C2 C6 . 1.541(3) ?
C2 C3 . 1.542(2) ?
C2 H2 . 1.0000 ?
C3 C4 . 1.541(2) ?
C3 C8 . 1.589(2) ?
C3 H3 . 1.0000 ?
C4 C5 . 1.529(2) ?
C4 C12 . 1.538(2) ?
C5 C6 . 1.561(3) ?
C5 C10 . 1.579(2) ?
C5 H5 . 1.0000 ?
C6 C11 . 1.616(3) ?
C6 H6 . 1.0000 ?
C7 C11 . 1.537(3) ?
C7 C8 . 1.549(2) ?
C7 H7 . 1.0000 ?
C8 C9 . 1.553(2) ?
C8 H8 . 1.0000 ?
C9 C10 . 1.533(2) ?
C9 C23 . 1.541(2) ?
C10 C11 . 1.555(3) ?
C10 H10 . 1.0000 ?
C11 H11 . 1.0000 ?
C12 C13 . 1.514(2) ?
C12 H12A . 0.9900 ?
C12 H12B . 0.9900 ?
C14 C15 . 1.526(2) ?
C14 C16 . 1.539(2) ?
C14 H14 . 1.0000 ?
C16 C17 . 1.514(2) ?
C16 H16A . 0.9900 ?
C16 H16B . 0.9900 ?
C17 C22 . 1.384(3) ?
C17 C18 . 1.390(3) ?
C18 C19 . 1.388(3) ?
C18 H18 . 0.9500 ?
C19 C20 . 1.378(3) ?
C19 H19 . 0.9500 ?
C20 C21 . 1.377(3) ?
C20 H20 . 0.9500 ?
C21 C22 . 1.391(3) ?
C21 H21 . 0.9500 ?
C22 H22 . 0.9500 ?
C23 C24 . 1.522(2) ?
C23 H23A . 0.9900 ?
C23 H23B . 0.9900 ?
C25 C26 . 1.522(2) ?
C25 C27 . 1.539(2) ?
C25 H25 . 1.0000 ?
C27 C28 . 1.509(2) ?
C27 H27A . 0.9900 ?
C27 H27B . 0.9900 ?
C28 C29 . 1.381(3) ?
C28 C33 . 1.387(3) ?
C29 C30 . 1.388(3) ?
C29 H29 . 0.9500 ?
C30 C31 . 1.381(4) ?
C30 H30 . 0.9500 ?
C31 C32 . 1.378(4) ?
C31 H31 . 0.9500 ?
C32 C33 . 1.380(3) ?
C32 H32 . 0.9500 ?
C33 H33 . 0.9500 ?

loop_
_geom_hbond_atom_site_label_D
_geom_hbond_atom_site_label_H
_geom_hbond_atom_site_label_A
_geom_hbond_site_symmetry_A
_geom_hbond_distance_DH
_geom_hbond_distance_HA
_geom_hbond_distance_DA
_geom_hbond_angle_DHA
N1 H1N O6 4_645 0.950(10) 1.896(10) 2.8399(18) 172(2)
N2 H2N O5 . 0.956(10) 2.006(19) 2.7579(18) 134(2)
O1 H1O O2 . 0.961(10) 1.787(15) 2.6649(16) 150(2)
O5 H5O O1 . 0.949(10) 1.584(14) 2.4886(16) 158(3)
O4 H4O O7 2_574 0.961(10) 1.844(15) 2.7425(18) 154(2)
O8 H8O O5 4 0.968(10) 1.683(10) 2.6501(17) 177(3)

loop_
_geom_torsion_atom_site_label_1
_geom_torsion_atom_site_label_2
_geom_torsion_atom_site_label_3
_geom_torsion_atom_site_label_4
_geom_torsion_site_symmetry_1
_geom_torsion_site_symmetry_2
_geom_torsion_site_symmetry_3
_geom_torsion_site_symmetry_4
_geom_torsion
_geom_torsion_publ_flag
C7 C1 C2 C6 . . . . -52.22(17) ?
C7 C1 C2 C3 . . . . 54.33(17) ?
C1 C2 C3 C4 . . . . -152.25(15) ?
C6 C2 C3 C4 . . . . -41.51(16) ?
C1 C2 C3 C8 . . . . -34.36(17) ?
C6 C2 C3 C8 . . . . 76.38(15) ?
C2 C3 C4 O1 . . . . 174.09(13) ?
C8 C3 C4 O1 . . . . 65.62(17) ?
C2 C3 C4 C5 . . . . 52.38(15) ?
C8 C3 C4 C5 . . . . -56.08(16) ?
C2 C3 C4 C12 . . . . -64.64(17) ?
C8 C3 C4 C12 . . . . -173.11(13) ?
O1 C4 C5 C6 . . . . -162.75(13) ?
C12 C4 C5 C6 . . . . 78.63(16) ?
C3 C4 C5 C6 . . . . -40.69(15) ?
O1 C4 C5 C10 . . . . -65.99(18) ?
C12 C4 C5 C10 . . . . 175.39(14) ?
C3 C4 C5 C10 . . . . 56.07(17) ?
C1 C2 C6 C5 . . . . 125.34(16) ?
C3 C2 C6 C5 . . . . 15.89(18) ?
C1 C2 C6 C11 . . . . 32.60(17) ?
C3 C2 C6 C11 . . . . -76.85(16) ?
C4 C5 C6 C2 . . . . 15.59(17) ?
C10 C5 C6 C2 . . . . -101.47(15) ?
C4 C5 C6 C11 . . . . 116.75(13) ?
C10 C5 C6 C11 . . . . -0.31(12) ?
C2 C1 C7 C11 . . . . 53.08(17) ?
C2 C1 C7 C8 . . . . -54.34(17) ?
C1 C7 C8 C9 . . . . 153.91(15) ?
C11 C7 C8 C9 . . . . 42.77(16) ?
C1 C7 C8 C3 . . . . 34.72(17) ?
C11 C7 C8 C3 . . . . -76.42(15) ?
C4 C3 C8 C7 . . . . 108.78(15) ?
C2 C3 C8 C7 . . . . -0.01(15) ?
C4 C3 C8 C9 . . . . 0.87(19) ?
C2 C3 C8 C9 . . . . -107.93(15) ?
C7 C8 C9 O5 . . . . -176.46(13) ?
C3 C8 C9 O5 . . . . -68.37(18) ?
C7 C8 C9 C10 . . . . -52.31(15) ?
C3 C8 C9 C10 . . . . 55.78(16) ?
C7 C8 C9 C23 . . . . 64.93(16) ?
C3 C8 C9 C23 . . . . 173.02(13) ?
O5 C9 C10 C11 . . . . 165.98(13) ?
C23 C9 C10 C11 . . . . -77.43(16) ?
C8 C9 C10 C11 . . . . 40.54(14) ?
O5 C9 C10 C5 . . . . 68.97(18) ?
C23 C9 C10 C5 . . . . -174.44(14) ?
C8 C9 C10 C5 . . . . -56.47(16) ?
C4 C5 C10 C9 . . . . 1.2(2) ?
C6 C5 C10 C9 . . . . 105.14(15) ?
C4 C5 C10 C11 . . . . -103.58(15) ?
C6 C5 C10 C11 . . . . 0.32(13) ?
C1 C7 C11 C10 . . . . -127.46(15) ?
C8 C7 C11 C10 . . . . -17.57(18) ?
C1 C7 C11 C6 . . . . -34.67(17) ?
C8 C7 C11 C6 . . . . 75.21(16) ?
C9 C10 C11 C7 . . . . -14.54(17) ?
C5 C10 C11 C7 . . . . 100.82(14) ?
C9 C10 C11 C6 . . . . -115.68(13) ?
C5 C10 C11 C6 . . . . -0.31(12) ?
C2 C6 C11 C7 . . . . 0.97(16) ?
C5 C6 C11 C7 . . . . -107.27(14) ?
C2 C6 C11 C10 . . . . 108.55(14) ?
C5 C6 C11 C10 . . . . 0.31(12) ?
O1 C4 C12 C13 . . . . 64.48(16) ?
C5 C4 C12 C13 . . . . -172.31(14) ?
C3 C4 C12 C13 . . . . -61.28(18) ?
C14 N1 C13 O2 . . . . 2.7(2) ?
C14 N1 C13 C12 . . . . -174.58(14) ?
C4 C12 C13 O2 . . . . -51.7(2) ?
C4 C12 C13 N1 . . . . 125.61(16) ?
C13 N1 C14 C15 . . . . -79.26(19) ?
C13 N1 C14 C16 . . . . 154.73(15) ?
N1 C14 C15 O3 . . . . -10.9(3) ?
C16 C14 C15 O3 . . . . 113.5(2) ?
N1 C14 C15 O4 . . . . 167.77(15) ?
C16 C14 C15 O4 . . . . -67.9(2) ?
N1 C14 C16 C17 . . . . -64.59(18) ?
C15 C14 C16 C17 . . . . 170.36(14) ?
C14 C16 C17 C22 . . . . -74.1(2) ?
C14 C16 C17 C18 . . . . 102.51(18) ?
C22 C17 C18 C19 . . . . 1.8(3) ?
C16 C17 C18 C19 . . . . -174.88(17) ?
C17 C18 C19 C20 . . . . -1.0(3) ?
C18 C19 C20 C21 . . . . -0.3(3) ?
C19 C20 C21 C22 . . . . 0.6(3) ?
C18 C17 C22 C21 . . . . -1.5(3) ?
C16 C17 C22 C21 . . . . 175.23(17) ?
C20 C21 C22 C17 . . . . 0.3(3) ?
O5 C9 C23 C24 . . . . -71.60(17) ?
C10 C9 C23 C24 . . . . 164.95(13) ?
C8 C9 C23 C24 . . . . 54.67(18) ?
C25 N2 C24 O6 . . . . 3.3(2) ?
C25 N2 C24 C23 . . . . -176.58(14) ?
C9 C23 C24 O6 . . . . -136.58(16) ?
C9 C23 C24 N2 . . . . 43.3(2) ?
C24 N2 C25 C26 . . . . -73.50(18) ?
C24 N2 C25 C27 . . . . 165.92(14) ?
N2 C25 C26 O7 . . . . -25.6(2) ?
C27 C25 C26 O7 . . . . 96.15(19) ?
N2 C25 C26 O8 . . . . 157.55(14) ?
C27 C25 C26 O8 . . . . -80.72(17) ?
N2 C25 C27 C28 . . . . -51.65(19) ?
C26 C25 C27 C28 . . . . -173.14(14) ?
C25 C27 C28 C29 . . . . -68.3(2) ?
C25 C27 C28 C33 . . . . 109.20(18) ?
C33 C28 C29 C30 . . . . -0.9(3) ?
C27 C28 C29 C30 . . . . 176.60(16) ?
C28 C29 C30 C31 . . . . 1.2(3) ?
C29 C30 C31 C32 . . . . -0.9(3) ?
C30 C31 C32 C33 . . . . 0.3(3) ?
C31 C32 C33 C28 . . . . -0.1(3) ?
C29 C28 C33 C32 . . . . 0.4(3) ?
C27 C28 C33 C32 . . . . -177.14(16) ?

loop_
_cod_related_entry_id
_cod_related_entry_database
_cod_related_entry_code
1 ChemSpider 26231180
